data_2237549
loop_
_publ_author_name
'Fun, Hoong-Kun'
'Loh, Wan-Sin'
'Johnson, Atim'
'Yousuf, Sammer'
'Eno, Ededet'

_publ_section_title
;
 Bis(3,5-diamino-4<i>H</i>-1,2,4-triazol-1-ium)
 3,4-dioxocyclobutane-1,2-diolate
;
_journal_coeditor_code RZ5040
_journal_issue 3
_journal_name_full 'Acta Crystallographica Section E'
_journal_page_first o353
_journal_page_last o354
_journal_paper_doi 10.1107/S160053681300322X
_journal_volume 69
_journal_year 2013
_chemical_formula_iupac '2C2 H6 N5 +, C4 O4 2-'
_chemical_formula_moiety '2(C2 H6 N5 +), C4 O4 2-'
_chemical_formula_sum 'C8 H12 N10 O4'
_chemical_formula_weight 312.28
_chemical_name_systematic
;
bis(3,5-diamino-4<i>H</i>-1,2,4-triazol-1-ium)
3,4-dioxocyclobutane-1,2-diolate
;
_space_group_IT_number 14
_symmetry_cell_setting monoclinic
_symmetry_space_group_name_Hall '-P 2ybc'
_symmetry_space_group_name_H-M 'P 1 21/c 1'
_atom_sites_solution_hydrogens geom
_atom_sites_solution_primary direct
_atom_sites_solution_secondary difmap
_audit_creation_method SHELXL-97
_cell_angle_alpha 90.00
_cell_angle_beta 91.7340(10)
_cell_angle_gamma 90.00
_cell_formula_units_Z 4
_cell_length_a 15.7186(2)
_cell_length_b 11.6533(2)
_cell_length_c 6.86180(10)
_cell_measurement_reflns_used 7050
_cell_measurement_temperature 100.0(10)
_cell_measurement_theta_max 33.66
_cell_measurement_theta_min 2.18
_cell_volume 1256.32(3)
_computing_cell_refinement 'SAINT (Bruker, 2009)'
_computing_data_collection 'APEX2 (Bruker, 2009)'
_computing_data_reduction 'SAINT (Bruker, 2009)'
_computing_molecular_graphics 'SHELXTL (Sheldrick, 2008)'
_computing_publication_material
;
SHELXTL (Sheldrick, 2008) and PLATON (Spek, 2009)
;
_computing_structure_refinement 'SHELXTL (Sheldrick, 2008)'
_computing_structure_solution 'SHELXTL (Sheldrick, 2008)'
_diffrn_ambient_temperature 100.00(10)
_diffrn_measured_fraction_theta_full 0.994
_diffrn_measured_fraction_theta_max 0.994
_diffrn_measurement_device_type
;
Bruker SMART APEXII CCD area-detector
;
_diffrn_measurement_method '\f and \w scans'
_diffrn_radiation_monochromator graphite
_diffrn_radiation_source 'fine-focus sealed tube'
_diffrn_radiation_type MoK\a
_diffrn_radiation_wavelength 0.71073
_diffrn_reflns_av_R_equivalents 0.0281
_diffrn_reflns_av_sigmaI/netI 0.0316
_diffrn_reflns_limit_h_max 23
_diffrn_reflns_limit_h_min -24
_diffrn_reflns_limit_k_max 12
_diffrn_reflns_limit_k_min -18
_diffrn_reflns_limit_l_max 10
_diffrn_reflns_limit_l_min -10
_diffrn_reflns_number 19113
_diffrn_reflns_theta_full 33.67
_diffrn_reflns_theta_max 33.67
_diffrn_reflns_theta_min 1.30
_diffrn_standards_number 0
_exptl_absorpt_coefficient_mu 0.135
_exptl_absorpt_correction_T_max 0.9817
_exptl_absorpt_correction_T_min 0.9434
_exptl_absorpt_correction_type multi-scan
_exptl_absorpt_process_details '(<i>SADABS</i>; Bruker, 2009)'
_exptl_crystal_colour colourless
_exptl_crystal_density_diffrn 1.651
_exptl_crystal_density_method 'not measured'
_exptl_crystal_description block
_exptl_crystal_F_000 648
_exptl_crystal_size_max 0.44
_exptl_crystal_size_mid 0.20
_exptl_crystal_size_min 0.14
_refine_diff_density_max 0.430
_refine_diff_density_min -0.321
_refine_ls_extinction_method none
_refine_ls_goodness_of_fit_ref 1.033
_refine_ls_hydrogen_treatment refall
_refine_ls_matrix_type full
_refine_ls_number_parameters 247
_refine_ls_number_reflns 4965
_refine_ls_number_restraints 0
_refine_ls_restrained_S_all 1.033
_refine_ls_R_factor_all 0.0548
_refine_ls_R_factor_gt 0.0396
_refine_ls_shift/su_max 0.001
_refine_ls_shift/su_mean 0.000
_refine_ls_structure_factor_coef Fsqd
_refine_ls_weighting_details 'calc w=1/[\s^2^(Fo^2^)+(0.0597P)^2^+0.1328P] where P=(Fo^2^+2Fc^2^)/3'
_refine_ls_weighting_scheme calc
_refine_ls_wR_factor_gt 0.0985
_refine_ls_wR_factor_ref 0.1081
_reflns_number_gt 3911
_reflns_number_total 4965
_reflns_threshold_expression I>2\s(I)
_cod_data_source_file rz5040.cif
_cod_data_source_block I
_cod_original_sg_symbol_H-M 'P 21/c'
_cod_database_code 2237549
_cod_database_fobs_code 2237549

loop_
_symmetry_equiv_pos_as_xyz
'x, y, z'
'-x, y+1/2, -z+1/2'
'-x, -y, -z'
'x, -y-1/2, z-1/2'

loop_
_atom_site_type_symbol
_atom_site_label
_atom_site_fract_x
_atom_site_fract_y
_atom_site_fract_z
_atom_site_U_iso_or_equiv
_atom_site_adp_type
_atom_site_calc_flag
_atom_site_occupancy
_atom_site_symmetry_multiplicity
O O1 0.21331(4) 1.07699(5) 0.54430(10) 0.01452(13) Uani d 1 1
O O2 0.37416(4) 0.94620(5) 0.36357(10) 0.01592(14) Uani d 1 1
O O3 0.29531(4) 0.70043(5) 0.48973(11) 0.01665(14) Uani d 1 1
O O4 0.13065(4) 0.82957(5) 0.65486(10) 0.01628(14) Uani d 1 1
C C1 0.23528(5) 0.97349(7) 0.52898(13) 0.01176(15) Uani d 1 1
C C2 0.30810(5) 0.91452(7) 0.44836(13) 0.01202(15) Uani d 1 1
C C3 0.27269(5) 0.80280(7) 0.50302(13) 0.01267(16) Uani d 1 1
C C4 0.19890(5) 0.86217(7) 0.57988(13) 0.01233(16) Uani d 1 1
N N1A -0.07849(5) 0.38750(6) 0.31736(11) 0.01324(15) Uani d 1 1
N N2A -0.06499(5) 0.57809(6) 0.31893(11) 0.01364(15) Uani d 1 1
N N3A 0.00592(5) 0.52443(6) 0.23974(12) 0.01388(15) Uani d 1 1
N N4A -0.19073(5) 0.49920(7) 0.44806(13) 0.01773(17) Uani d 1 1
N N5A 0.05462(5) 0.33657(7) 0.17618(13) 0.01821(17) Uani d 1 1
C C5A -0.11444(5) 0.49176(7) 0.36330(13) 0.01248(16) Uani d 1 1
C C6A -0.00190(5) 0.41097(7) 0.24079(13) 0.01293(16) Uani d 1 1
N N1B 0.58254(5) 0.65997(6) 0.21916(11) 0.01269(14) Uani d 1 1
N N2B 0.57382(5) 0.84985(6) 0.24748(12) 0.01463(15) Uani d 1 1
N N3B 0.49823(5) 0.79658(6) 0.29850(12) 0.01433(15) Uani d 1 1
N N4B 0.70576(5) 0.77532(7) 0.14462(12) 0.01499(15) Uani d 1 1
N N5B 0.44176(5) 0.60870(7) 0.31739(13) 0.01730(16) Uani d 1 1
C C5B 0.62343(5) 0.76414(7) 0.20276(13) 0.01231(16) Uani d 1 1
C C6B 0.50327(5) 0.68311(7) 0.27941(13) 0.01274(16) Uani d 1 1
H H1N1 -0.1018(10) 0.3160(14) 0.327(2) 0.040(4) Uiso d 1 1
H H1N3 0.0528(9) 0.5685(13) 0.204(2) 0.032(4) Uiso d 1 1
H H1N4 -0.2223(9) 0.4367(13) 0.460(2) 0.037(4) Uiso d 1 1
H H2N4 -0.2172(9) 0.5679(13) 0.456(2) 0.033(4) Uiso d 1 1
H H1N5 0.0480(9) 0.2572(13) 0.186(2) 0.037(4) Uiso d 1 1
H H2N5 0.1053(10) 0.3664(13) 0.134(2) 0.039(4) Uiso d 1 1
H H2N1 0.6019(10) 0.5916(13) 0.193(2) 0.037(4) Uiso d 1 1
H H2N3 0.4496(9) 0.8444(13) 0.323(2) 0.037(4) Uiso d 1 1
H H3N4 0.7334(8) 0.7088(12) 0.112(2) 0.028(3) Uiso d 1 1
H H4N4 0.7362(8) 0.8208(11) 0.2184(19) 0.028(3) Uiso d 1 1
H H3N5 0.4482(9) 0.5311(13) 0.295(2) 0.039(4) Uiso d 1 1
H H4N5 0.3877(10) 0.6390(14) 0.371(2) 0.044(4) Uiso d 1 1

loop_
_atom_site_aniso_label
_atom_site_aniso_U_11
_atom_site_aniso_U_22
_atom_site_aniso_U_33
_atom_site_aniso_U_12
_atom_site_aniso_U_13
_atom_site_aniso_U_23
O1 0.0142(3) 0.0081(2) 0.0215(3) 0.0007(2) 0.0043(2) -0.0010(2)
O2 0.0124(3) 0.0102(3) 0.0256(4) -0.0002(2) 0.0086(2) 0.0010(2)
O3 0.0149(3) 0.0082(3) 0.0272(4) 0.0016(2) 0.0067(2) 0.0004(2)
O4 0.0124(3) 0.0103(3) 0.0267(4) -0.0010(2) 0.0088(2) -0.0001(2)
C1 0.0109(3) 0.0092(3) 0.0154(4) -0.0008(3) 0.0023(3) -0.0004(3)
C2 0.0105(3) 0.0092(3) 0.0165(4) -0.0001(3) 0.0030(3) 0.0002(3)
C3 0.0115(3) 0.0098(3) 0.0168(4) -0.0001(3) 0.0032(3) 0.0005(3)
C4 0.0115(3) 0.0091(3) 0.0166(4) -0.0002(3) 0.0035(3) -0.0002(3)
N1A 0.0128(3) 0.0090(3) 0.0182(4) -0.0020(2) 0.0044(3) 0.0001(3)
N2A 0.0124(3) 0.0107(3) 0.0180(4) -0.0002(2) 0.0043(3) -0.0002(3)
N3A 0.0130(3) 0.0091(3) 0.0198(4) -0.0011(2) 0.0053(3) 0.0010(3)
N4A 0.0149(4) 0.0120(3) 0.0268(5) -0.0015(3) 0.0091(3) -0.0011(3)
N5A 0.0152(4) 0.0103(3) 0.0297(5) -0.0001(3) 0.0101(3) 0.0001(3)
C5A 0.0131(4) 0.0102(3) 0.0143(4) -0.0008(3) 0.0021(3) 0.0000(3)
C6A 0.0132(4) 0.0102(3) 0.0156(4) -0.0014(3) 0.0034(3) 0.0009(3)
N1B 0.0120(3) 0.0091(3) 0.0172(4) 0.0013(2) 0.0036(3) -0.0021(3)
N2B 0.0129(3) 0.0115(3) 0.0198(4) 0.0000(3) 0.0055(3) -0.0004(3)
N3B 0.0118(3) 0.0097(3) 0.0217(4) 0.0009(2) 0.0050(3) -0.0017(3)
N4B 0.0132(3) 0.0134(3) 0.0186(4) 0.0002(3) 0.0043(3) -0.0025(3)
N5B 0.0131(3) 0.0121(3) 0.0271(4) -0.0007(3) 0.0062(3) -0.0037(3)
C5B 0.0139(4) 0.0105(3) 0.0127(4) 0.0004(3) 0.0027(3) -0.0006(3)
C6B 0.0127(4) 0.0106(3) 0.0150(4) 0.0010(3) 0.0020(3) -0.0012(3)

loop_
_atom_type_symbol
_atom_type_description
_atom_type_scat_dispersion_real
_atom_type_scat_dispersion_imag
_atom_type_scat_source
C C 0.0033 0.0016 'International Tables Vol C Tables 4.2.6.8 and 6.1.1.4'
H H 0.0000 0.0000 'International Tables Vol C Tables 4.2.6.8 and 6.1.1.4'
N N 0.0061 0.0033 'International Tables Vol C Tables 4.2.6.8 and 6.1.1.4'
O O 0.0106 0.0060 'International Tables Vol C Tables 4.2.6.8 and 6.1.1.4'

loop_
_geom_angle_atom_site_label_1
_geom_angle_atom_site_label_2
_geom_angle_atom_site_label_3
_geom_angle
O1 C1 C2 134.67(8)
O1 C1 C4 135.90(8)
C2 C1 C4 89.41(6)
O2 C2 C1 134.74(8)
O2 C2 C3 134.50(8)
C1 C2 C3 90.75(7)
O3 C3 C4 135.13(8)
O3 C3 C2 135.81(8)
C4 C3 C2 89.06(6)
O4 C4 C3 134.24(8)
O4 C4 C1 134.98(8)
C3 C4 C1 90.76(7)
C6A N1A C5A 106.58(7)
C6A N1A H1N1 125.0(10)
C5A N1A H1N1 128.3(10)
C5A N2A N3A 103.37(7)
C6A N3A N2A 111.54(7)
C6A N3A H1N3 128.4(9)
N2A N3A H1N3 119.8(9)
C5A N4A H1N4 119.5(10)
C5A N4A H2N4 119.9(9)
H1N4 N4A H2N4 117.5(13)
C6A N5A H1N5 123.2(9)
C6A N5A H2N5 116.8(10)
H1N5 N5A H2N5 119.6(13)
N2A C5A N4A 126.16(8)
N2A C5A N1A 111.86(8)
N4A C5A N1A 121.97(8)
N5A C6A N3A 125.85(8)
N5A C6A N1A 127.51(8)
N3A C6A N1A 106.64(8)
C6B N1B C5B 106.58(7)
C6B N1B H2N1 125.0(10)
C5B N1B H2N1 128.4(10)
C5B N2B N3B 103.72(7)
C6B N3B N2B 111.33(7)
C6B N3B H2N3 129.8(9)
N2B N3B H2N3 118.2(9)
C5B N4B H3N4 116.6(8)
C5B N4B H4N4 113.4(8)
H3N4 N4B H4N4 113.5(11)
C6B N5B H3N5 121.5(9)
C6B N5B H4N5 118.2(9)
H3N5 N5B H4N5 120.3(13)
N2B C5B N4B 124.71(8)
N2B C5B N1B 111.71(8)
N4B C5B N1B 123.58(8)
N5B C6B N3B 125.61(8)
N5B C6B N1B 127.73(8)
N3B C6B N1B 106.64(7)

loop_
_geom_bond_atom_site_label_1
_geom_bond_atom_site_label_2
_geom_bond_distance
O1 C1 1.2599(10)
O2 C2 1.2608(10)
O3 C3 1.2490(10)
O4 C4 1.2622(10)
C1 C2 1.4582(12)
C1 C4 1.4642(11)
C2 C3 1.4690(12)
C3 C4 1.4627(12)
N1A C6A 1.3559(11)
N1A C5A 1.3805(11)
N1A H1N1 0.913(16)
N2A C5A 1.3127(11)
N2A N3A 1.4020(11)
N3A C6A 1.3280(11)
N3A H1N3 0.937(15)
N4A C5A 1.3513(12)
N4A H1N4 0.887(16)
N4A H2N4 0.904(15)
N5A C6A 1.3272(12)
N5A H1N5 0.934(15)
N5A H2N5 0.922(15)
N1B C6B 1.3517(11)
N1B C5B 1.3798(11)
N1B H2N1 0.873(15)
N2B C5B 1.3092(11)
N2B N3B 1.3947(10)
N3B C6B 1.3313(11)
N3B H2N3 0.965(15)
N4B C5B 1.3719(12)
N4B H3N4 0.919(14)
N4B H4N4 0.867(13)
N5B C6B 1.3305(11)
N5B H3N5 0.922(15)
N5B H4N5 1.001(15)

loop_
_geom_hbond_atom_site_label_D
_geom_hbond_atom_site_label_H
_geom_hbond_atom_site_label_A
_geom_hbond_site_symmetry_A
_geom_hbond_distance_DH
_geom_hbond_distance_HA
_geom_hbond_distance_DA
_geom_hbond_angle_DHA
_geom_hbond_publ_flag
N1A H1N1 O4 3_566 0.913(16) 1.761(16) 2.6677(9) 171.3(15) yes
N3A H1N3 O4 4_575 0.937(15) 1.746(15) 2.6734(10) 170.2(14) yes
N4A H1N4 O3 3_566 0.887(15) 2.003(15) 2.8877(10) 175.2(13) yes
N4A H2N4 N4B 4_476 0.904(15) 2.565(15) 3.3917(12) 152.3(12) yes
N5A H1N5 N2A 2_545 0.933(15) 2.105(15) 3.0167(11) 165.3(13) yes
N5A H2N5 O1 4_575 0.922(15) 1.940(15) 2.8621(11) 177.7(14) yes
N1B H2N1 O2 2_645 0.874(15) 1.781(15) 2.6485(9) 171.8(15) yes
N3B H2N3 O2 . 0.965(15) 1.706(15) 2.6637(10) 171.2(14) yes
N4B H3N4 O1 2_645 0.920(14) 2.065(14) 2.9564(10) 162.8(12) yes
N4B H4N4 O1 3_676 0.867(13) 2.150(13) 2.9954(10) 164.9(12) yes
N5B H3N5 N2B 2_645 0.923(15) 2.159(15) 3.0579(11) 164.3(12) yes
N5B H4N5 O3 . 1.001(16) 1.832(15) 2.8293(10) 174.2(12) yes

loop_
_geom_torsion_atom_site_label_1
_geom_torsion_atom_site_label_2
_geom_torsion_atom_site_label_3
_geom_torsion_atom_site_label_4
_geom_torsion
O1 C1 C2 O2 -1.04(18)
C4 C1 C2 O2 177.98(11)
O1 C1 C2 C3 179.83(10)
C4 C1 C2 C3 -1.15(7)
O2 C2 C3 O3 1.85(19)
C1 C2 C3 O3 -179.02(11)
O2 C2 C3 C4 -177.99(11)
C1 C2 C3 C4 1.15(7)
O3 C3 C4 O4 -2.60(18)
C2 C3 C4 O4 177.24(10)
O3 C3 C4 C1 179.02(11)
C2 C3 C4 C1 -1.14(7)
O1 C1 C4 O4 1.79(19)
C2 C1 C4 O4 -177.21(11)
O1 C1 C4 C3 -179.85(11)
C2 C1 C4 C3 1.15(7)
C5A N2A N3A C6A -0.80(9)
N3A N2A C5A N4A 178.72(9)
N3A N2A C5A N1A 0.26(9)
C6A N1A C5A N2A 0.32(10)
C6A N1A C5A N4A -178.20(8)
N2A N3A C6A N5A -179.82(9)
N2A N3A C6A N1A 1.01(10)
C5A N1A C6A N5A -179.95(9)
C5A N1A C6A N3A -0.80(10)
C5B N2B N3B C6B -1.43(10)
N3B N2B C5B N4B -179.41(8)
N3B N2B C5B N1B 1.21(10)
C6B N1B C5B N2B -0.61(10)
C6B N1B C5B N4B 180.00(8)
N2B N3B C6B N5B 179.79(9)
N2B N3B C6B N1B 1.09(10)
C5B N1B C6B N5B -178.98(9)
C5B N1B C6B N3B -0.32(9)

loop_
_cod_related_entry_id
_cod_related_entry_database
_cod_related_entry_code
1 ChemSpider 30658356
